data_7716683
loop_
_publ_author_name
'Calhau, Isabel B.'
'Gomes, Ana C.'
'Mendes, Ricardo F.'
'Almeida Paz, Filipe A.'
'Gon&#xe7;alves, Isabel S'
'Pillinger, Martyn'

_publ_section_title
;
 An organic-organometallic CO-releasing material comprising
 4,4'-bipyridine and molybdenum subcarbonyl building blocks.
;
_journal_issue 30
_journal_name_full 'Dalton transactions (Cambridge, England : 2003)'
_journal_page_first 12783
_journal_page_last 12796
_journal_paper_doi 10.1039/d4dt01303d
_journal_volume 53
_journal_year 2024
_chemical_formula_sum 'C45 H40 Mo N4 O4'
_chemical_formula_weight 796.75
_space_group_crystal_system monoclinic
_space_group_IT_number 5
_space_group_name_Hall 'C 2y'
_space_group_name_H-M_alt 'C 1 2 1'
_atom_sites_solution_hydrogens geom
_audit_creation_method SHELXL-2018/3
_audit_update_record
;
2024-06-11 deposited with the CCDC.	2024-07-10 downloaded from the CCDC.
;
_cell_angle_alpha 90
_cell_angle_beta 93.202(2)
_cell_angle_gamma 90
_cell_formula_units_Z 2
_cell_length_a 15.7557(3)
_cell_length_b 10.6519(2)
_cell_length_c 11.7860(3)
_cell_measurement_reflns_used 9240
_cell_measurement_temperature 149.99(10)
_cell_measurement_theta_max 26.1330
_cell_measurement_theta_min 2.2950
_cell_volume 1974.93(7)
_computing_cell_refinement 'CrysAlisPro 1.171.42.49 (Rigaku OD, 2022)'
_computing_data_collection 'CrysAlisPro 1.171.42.49 (Rigaku OD, 2022)'
_computing_data_reduction 'CrysAlisPro 1.171.42.49 (Rigaku OD, 2022)'
_computing_molecular_graphics 'Olex2 1.5-ac5-024 (Dolomanov et al., 2009)'
_computing_publication_material 'Olex2 1.5-ac5-024 (Dolomanov et al., 2009)'
_computing_structure_refinement 'SHELXL-2018/3 (Sheldrick, 2018)'
_computing_structure_solution 'SHELXT  (Sheldrick, 2015)'
_diffrn_ambient_temperature 150(2)
_diffrn_detector 'Hybrid Pixel Array Detector'
_diffrn_detector_area_resol_mean 10.0000
_diffrn_detector_type HyPix3000
_diffrn_measured_fraction_theta_full 0.999
_diffrn_measured_fraction_theta_max 0.949
_diffrn_measurement_details
;
List of Runs (angles in degrees, time in seconds):

  # Type    Start    End  Width  t~exp~   \w     \q     \k     \f   Frames
#--------------------------------------------------------------------------
  1  \w     41.00  73.00   0.50   30.00    --    9.34   3.00  88.00   64
  2  \w    -59.00 -33.00   0.50   30.00    --    9.34   3.00  88.00   52
  3  \w    -28.00  -3.00   0.50   30.00    --    9.34  -3.00 -89.00   50
  4  \w     15.00  66.00   0.50   30.00    --  -10.12   3.00  88.00  102
  5  \w     -6.00  73.00   0.50   30.00    --    9.34  38.00 -30.00  158
  6  \w     14.00  57.00   0.50   30.00    --    9.34-125.00-180.00   86
  7  \w     -7.00  72.00   0.50   30.00    --    9.34  19.00-120.00  158
  8  \w    -48.00 -17.00   0.50   30.00    --  -10.12 125.00 120.00   62
  9  \w    -58.00 -30.00   0.50   30.00    --  -10.12 125.00  60.00   56
 10  \w    -44.00 -12.00   0.50   30.00    --  -10.12 125.00 -30.00   64
 11  \w    -24.00  49.00   0.50   30.00    --  -10.12  38.00 -90.00  146
 12  \w    -52.00 -27.00   0.50   30.00    --  -10.12 -38.00 120.00   50
 13  \w    -23.00   2.00   0.50   30.00    --  -10.12 -99.00-180.00   50
 14  \w    -14.00  21.00   0.50   30.00    --  -10.12 -99.00-120.00   70
 15  \w    -50.00 -23.00   0.50   30.00    --  -10.12 125.00  30.00   54
 16  \w    -10.00  16.00   0.50   30.00    --  -10.12 -99.00  30.00   52
 17  \w    -10.00  15.00   0.50   30.00    --  -10.12  -3.00 -89.00   50
;
_diffrn_measurement_device 'four-circle diffractometer'
_diffrn_measurement_device_type 'XtaLAB Synergy, Single source at home/near, HyPix3000'
_diffrn_measurement_method '\w scans'
_diffrn_orient_matrix_type 'CrysAlisPro convention (1999,Acta A55,543-557)'
_diffrn_orient_matrix_UB_11 0.0023478000
_diffrn_orient_matrix_UB_12 0.0031569000
_diffrn_orient_matrix_UB_13 -0.0598617000
_diffrn_orient_matrix_UB_21 0.0450169000
_diffrn_orient_matrix_UB_22 -0.0002215000
_diffrn_orient_matrix_UB_23 0.0064699000
_diffrn_orient_matrix_UB_31 -0.0000647000
_diffrn_orient_matrix_UB_32 -0.0665099000
_diffrn_orient_matrix_UB_33 -0.0031245000
_diffrn_radiation_monochromator mirror
_diffrn_radiation_probe x-ray
_diffrn_radiation_type 'Mo K\a'
_diffrn_radiation_wavelength 0.71073
_diffrn_reflns_av_R_equivalents 0.0245
_diffrn_reflns_av_unetI/netI 0.0315
_diffrn_reflns_Laue_measured_fraction_full 0.999
_diffrn_reflns_Laue_measured_fraction_max 0.949
_diffrn_reflns_limit_h_max 18
_diffrn_reflns_limit_h_min -19
_diffrn_reflns_limit_k_max 13
_diffrn_reflns_limit_k_min -12
_diffrn_reflns_limit_l_max 13
_diffrn_reflns_limit_l_min -14
_diffrn_reflns_number 10468
_diffrn_reflns_point_group_measured_fraction_full 0.931
_diffrn_reflns_point_group_measured_fraction_max 0.871
_diffrn_reflns_theta_full 25.242
_diffrn_reflns_theta_max 26.258
_diffrn_reflns_theta_min 2.309
_diffrn_source 'micro-focus sealed X-ray tube'
_diffrn_source_type 'PhotonJet (Mo) X-ray Source'
_exptl_absorpt_coefficient_mu 0.380
_exptl_absorpt_correction_T_max 1.000
_exptl_absorpt_correction_T_min 0.768
_exptl_absorpt_correction_type gaussian
_exptl_absorpt_process_details
;
CrysAlisPro 1.171.42.49 (Rigaku Oxford Diffraction, 2022)
Numerical absorption correction based on gaussian integration over
a multifaceted crystal model
Empirical absorption correction using spherical harmonics,
implemented in SCALE3 ABSPACK scaling algorithm.
;
_exptl_crystal_colour red
_exptl_crystal_density_diffrn 1.340
_exptl_crystal_description plate
_exptl_crystal_F_000 824
_exptl_crystal_size_max 0.508
_exptl_crystal_size_mid 0.179
_exptl_crystal_size_min 0.035
_refine_diff_density_max 0.539
_refine_diff_density_min -0.318
_refine_diff_density_rms 0.051
_refine_ls_abs_structure_details
;
 Flack x determined using 1433 quotients [(I+)-(I-)]/[(I+)+(I-)]
 (Parsons, Flack and Wagner, Acta Cryst. B69 (2013) 249-259).
;
_refine_ls_abs_structure_Flack 0.344(12)
_refine_ls_extinction_method none
_refine_ls_goodness_of_fit_ref 1.020
_refine_ls_hydrogen_treatment constr
_refine_ls_matrix_type full
_refine_ls_number_parameters 243
_refine_ls_number_reflns 3484
_refine_ls_number_restraints 17
_refine_ls_restrained_S_all 1.024
_refine_ls_R_factor_all 0.0306
_refine_ls_R_factor_gt 0.0297
_refine_ls_shift/su_max 0.136
_refine_ls_shift/su_mean 0.011
_refine_ls_structure_factor_coef Fsqd
_refine_ls_weighting_details 'w=1/[\s^2^(Fo^2^)+(0.0547P)^2^+0.2726P] where P=(Fo^2^+2Fc^2^)/3'
_refine_ls_weighting_scheme calc
_refine_ls_wR_factor_gt 0.0768
_refine_ls_wR_factor_ref 0.0774
_reflns_Friedel_coverage 0.737
_reflns_Friedel_fraction_full 0.854
_reflns_Friedel_fraction_max 0.783
_reflns_number_gt 3427
_reflns_number_total 3484
_reflns_threshold_expression 'I > 2\s(I)'
_cod_data_source_file d4dt01303d2.cif
_cod_data_source_block 2
_cod_depositor_comments 'Adding full bibliography for 7716683--7716684.cif.'
_cod_original_cell_volume 1974.92(8)
_cod_original_sg_symbol_H-M 'C 2'
_cod_database_code 7716683
_shelx_shelxl_version_number 2018/3
_shelx_space_group_comment
;
The symmetry employed for this shelxl refinement is uniquely defined
by the following loop, which should always be used as a source of
symmetry information in preference to the above space-group names.
They are only intended as comments.
;
_shelx_estimated_absorpt_t_min 0.830
_shelx_estimated_absorpt_t_max 0.987

loop_
_space_group_symop_operation_xyz
'x, y, z'
'-x, y, -z'
'x+1/2, y+1/2, z'
'-x+1/2, y+1/2, -z'

loop_
_atom_site_label
_atom_site_type_symbol
_atom_site_fract_x
_atom_site_fract_y
_atom_site_fract_z
_atom_site_U_iso_or_equiv
_atom_site_adp_type
_atom_site_occupancy
_atom_site_site_symmetry_order
_atom_site_calc_flag
_atom_site_refinement_flags_posn
_atom_site_refinement_flags_adp
_atom_site_refinement_flags_occupancy
_atom_site_disorder_assembly
_atom_site_disorder_group
Mo1 Mo 0.500000 0.72014(2) 0.500000 0.02318(14) Uani 1 2 d S T P . .
N1 N 0.2472(3) 0.0846(4) 0.0411(3) 0.0385(9) Uani 1 1 d . . . . .
N2 N 0.4385(3) 0.5658(4) 0.3888(4) 0.0231(10) Uani 1 1 d . . . . .
C1 C 0.2245(3) 0.2050(6) 0.0269(3) 0.0347(11) Uani 1 1 d . . . . .
H1 H 0.181420 0.224016 -0.030131 0.042 Uiso 1 1 calc R U . . .
C2 C 0.2596(3) 0.3026(4) 0.0894(4) 0.0270(9) Uani 1 1 d . . . . .
H2 H 0.241171 0.386358 0.075481 0.032 Uiso 1 1 calc R U . . .
C3 C 0.3233(3) 0.2763(5) 0.1747(4) 0.0189(10) Uani 1 1 d . . . . .
C4 C 0.3464(4) 0.1496(5) 0.1910(5) 0.0305(13) Uani 1 1 d . . . . .
H4 H 0.388239 0.126103 0.248187 0.037 Uiso 1 1 calc R U . . .
C5 C 0.3068(3) 0.0610(4) 0.1221(4) 0.0352(10) Uani 1 1 d . . . . .
H5 H 0.323504 -0.023963 0.133383 0.042 Uiso 1 1 calc R U . . .
C6 C 0.3623(2) 0.3771(4) 0.2471(3) 0.0227(8) Uani 1 1 d . . . . .
C7 C 0.3213(2) 0.4898(4) 0.2671(3) 0.0266(8) Uani 1 1 d . . . . .
H7 H 0.266525 0.505641 0.232097 0.032 Uiso 1 1 calc R U . . .
C8 C 0.3598(2) 0.5786(4) 0.3376(3) 0.0262(8) Uani 1 1 d . . . . .
H8 H 0.329347 0.653545 0.351185 0.031 Uiso 1 1 calc R U . . .
C9 C 0.4783(2) 0.4572(4) 0.3661(3) 0.0238(8) Uani 1 1 d . . . . .
H9 H 0.534123 0.444934 0.399065 0.029 Uiso 1 1 calc R U . . .
C10 C 0.4435(2) 0.3631(4) 0.2985(3) 0.0242(8) Uani 1 1 d . . . . .
H10 H 0.474885 0.288482 0.286844 0.029 Uiso 1 1 calc R U . . .
C11 C 0.6014(2) 0.7296(8) 0.3993(3) 0.0349(9) Uani 1 1 d . . . . .
O1 O 0.6564(2) 0.7468(5) 0.3425(3) 0.0629(14) Uani 1 1 d . . . . .
C12 C 0.5513(4) 0.8548(6) 0.5919(5) 0.0340(14) Uani 1 1 d . . . . .
O2 O 0.5795(3) 0.9378(4) 0.6434(4) 0.0563(10) Uani 1 1 d . . . . .
C13 C 0.500000 0.4515(8) 0.000000 0.057(2) Uani 1 2 d S T P . .
H13A H 0.469559 0.420866 -0.069316 0.085 Uiso 0.5 1 calc R U P . .
H13B H 0.471720 0.420866 0.066597 0.085 Uiso 0.5 1 calc R U P . .
H13C H 0.558721 0.420866 0.002719 0.085 Uiso 0.5 1 calc R U P . .
C14 C 0.500000 0.5914(10) 0.000000 0.042(2) Uani 1 2 d S T P . .
C15 C 0.5053(5) 0.6586(7) 0.1008(6) 0.0446(18) Uani 1 1 d . . . . .
H15 H 0.509566 0.614779 0.171064 0.053 Uiso 1 1 calc R U . . .
C16 C 0.5045(5) 0.7863(7) 0.1008(6) 0.0453(18) Uani 1 1 d . . . . .
H16 H 0.507168 0.830311 0.170979 0.054 Uiso 1 1 calc R U . . .
C17 C 0.500000 0.8526(9) 0.000000 0.041(2) Uani 1 2 d S T P . .
H17 H 0.500003 0.941829 0.000000 0.049 Uiso 1 2 calc R U P . .
C18 C 0.7957(4) 0.8738(7) 0.6595(5) 0.0418(16) Uiso 0.767(10) 1 d D . P A 1
H18 H 0.769236 0.952692 0.670395 0.050 Uiso 0.767(10) 1 calc R U P A 1
C19 C 0.7983(4) 0.8269(6) 0.5511(6) 0.0457(18) Uiso 0.767(10) 1 d D . P A 1
H19 H 0.775330 0.873639 0.487942 0.055 Uiso 0.767(10) 1 calc R U P A 1
C20 C 0.8345(4) 0.7118(11) 0.5355(6) 0.0484(17) Uiso 0.767(10) 1 d D . P A 1
H20 H 0.834612 0.676963 0.461344 0.058 Uiso 0.767(10) 1 calc R U P A 1
C21 C 0.8709(6) 0.6460(9) 0.6265(7) 0.0493(19) Uiso 0.767(10) 1 d D . P A 1
H21 H 0.898506 0.568460 0.613549 0.059 Uiso 0.767(10) 1 calc R U P A 1
C22 C 0.8678(4) 0.6916(5) 0.7375(5) 0.0366(17) Uiso 0.767(10) 1 d D . P A 1
C23 C 0.8291(6) 0.8122(9) 0.7499(7) 0.042(3) Uiso 0.767(10) 1 d D . P A 1
H23 H 0.827245 0.848710 0.823290 0.050 Uiso 0.767(10) 1 calc R U P A 1
C24 C 0.9078(5) 0.6226(8) 0.8364(6) 0.058(2) Uiso 0.767(10) 1 d D . P A 1
H24A H 0.874702 0.546878 0.850477 0.087 Uiso 0.767(10) 1 calc R U P A 1
H24B H 0.909128 0.676645 0.903753 0.087 Uiso 0.767(10) 1 calc R U P A 1
H24C H 0.965962 0.598884 0.820000 0.087 Uiso 0.767(10) 1 calc R U P A 1
C25 C 0.8211(15) 0.8026(19) 0.6467(15) 0.049(6) Uiso 0.233(10) 1 d D . P A 2
C26 C 0.8349(16) 0.788(2) 0.7626(17) 0.027(7) Uiso 0.233(10) 1 d D . P A 2
H26 H 0.814117 0.849573 0.812190 0.033 Uiso 0.233(10) 1 calc R U P A 2
C27 C 0.8758(14) 0.6907(18) 0.8057(19) 0.053(7) Uiso 0.233(10) 1 d D . P A 2
H27 H 0.888237 0.689577 0.885524 0.063 Uiso 0.233(10) 1 calc R U P A 2
C28 C 0.9023(17) 0.590(2) 0.743(2) 0.065(8) Uiso 0.233(10) 1 d D . P A 2
H28 H 0.927045 0.516842 0.778159 0.078 Uiso 0.233(10) 1 calc R U P A 2
C29 C 0.891(2) 0.602(3) 0.630(2) 0.070(9) Uiso 0.233(10) 1 d D . P A 2
H29 H 0.911951 0.536560 0.584609 0.084 Uiso 0.233(10) 1 calc R U P A 2
C30 C 0.8522(11) 0.6955(17) 0.5756(17) 0.031(5) Uiso 0.233(10) 1 d D . P A 2
H30 H 0.844321 0.696045 0.495103 0.037 Uiso 0.233(10) 1 calc R U P A 2
C31 C 0.7770(18) 0.907(2) 0.589(2) 0.067(8) Uiso 0.233(10) 1 d D . P A 2
H31A H 0.813543 0.943310 0.532652 0.100 Uiso 0.233(10) 1 calc R U P A 2
H31B H 0.763789 0.971542 0.644591 0.100 Uiso 0.233(10) 1 calc R U P A 2
H31C H 0.724180 0.876816 0.550458 0.100 Uiso 0.233(10) 1 calc R U P A 2

loop_
_atom_site_aniso_label
_atom_site_aniso_U_11
_atom_site_aniso_U_22
_atom_site_aniso_U_33
_atom_site_aniso_U_23
_atom_site_aniso_U_13
_atom_site_aniso_U_12
Mo1 0.0208(2) 0.0245(2) 0.0237(2) 0.000 -0.00313(14) 0.000
N1 0.043(2) 0.025(2) 0.047(3) -0.0064(18) -0.0016(19) -0.0021(17)
N2 0.0175(19) 0.028(3) 0.023(2) 0.0003(17) -0.0006(15) -0.0011(16)
C1 0.0365(19) 0.030(3) 0.0362(19) -0.004(2) -0.0083(15) -0.005(2)
C2 0.029(2) 0.020(2) 0.031(2) 0.0034(17) -0.0029(17) 0.0038(17)
C3 0.018(2) 0.017(2) 0.022(2) -0.0029(17) 0.0016(18) -0.0047(17)
C4 0.033(3) 0.024(3) 0.034(3) 0.004(2) -0.004(2) 0.011(2)
C5 0.044(3) 0.018(2) 0.043(3) 0.0002(18) 0.003(2) 0.0005(18)
C6 0.0214(18) 0.026(2) 0.0212(18) 0.0034(16) 0.0017(14) 0.0008(15)
C7 0.0190(18) 0.027(2) 0.033(2) -0.0021(17) -0.0055(15) 0.0050(15)
C8 0.0214(19) 0.026(2) 0.030(2) -0.0036(16) -0.0052(15) 0.0056(15)
C9 0.0161(18) 0.030(2) 0.0249(19) 0.0002(16) -0.0005(14) 0.0048(15)
C10 0.0239(19) 0.024(2) 0.0241(19) 0.0006(15) -0.0009(15) 0.0077(15)
C11 0.0308(17) 0.045(3) 0.0282(17) 0.002(3) -0.0076(14) -0.002(3)
O1 0.0379(16) 0.105(4) 0.0476(18) 0.007(2) 0.0139(14) -0.012(2)
C12 0.036(3) 0.033(3) 0.032(3) 0.000(2) -0.008(2) 0.003(2)
O2 0.060(3) 0.044(2) 0.062(2) -0.0153(19) -0.0141(19) -0.0088(19)
C13 0.073(6) 0.051(5) 0.047(4) 0.000 0.008(4) 0.000
C14 0.042(6) 0.047(6) 0.036(5) 0.000 0.006(4) 0.000
C15 0.043(4) 0.067(5) 0.024(4) -0.001(3) 0.003(3) -0.006(4)
C16 0.059(5) 0.043(5) 0.033(4) -0.015(3) -0.006(3) -0.004(4)
C17 0.044(6) 0.036(5) 0.041(6) 0.000 -0.010(4) 0.000

loop_
_atom_type_symbol
_atom_type_description
_atom_type_scat_dispersion_real
_atom_type_scat_dispersion_imag
_atom_type_scat_source
C C 0.0033 0.0016 'International Tables Vol C Tables 4.2.6.8 and 6.1.1.4'
H H 0.0000 0.0000 'International Tables Vol C Tables 4.2.6.8 and 6.1.1.4'
Mo Mo -1.6832 0.6857 'International Tables Vol C Tables 4.2.6.8 and 6.1.1.4'
N N 0.0061 0.0033 'International Tables Vol C Tables 4.2.6.8 and 6.1.1.4'
O O 0.0106 0.0060 'International Tables Vol C Tables 4.2.6.8 and 6.1.1.4'

loop_
_geom_angle_atom_site_label_1
_geom_angle_atom_site_label_2
_geom_angle_atom_site_label_3
_geom_angle
_geom_angle_site_symmetry_1
_geom_angle_site_symmetry_3
_geom_angle_publ_flag
C12 Mo1 C12 85.0(3) 2_656 . y
C12 Mo1 C11 87.4(3) 2_656 . y
C12 Mo1 C11 88.5(3) . . y
C12 Mo1 C11 88.5(3) 2_656 2_656 y
C12 Mo1 C11 87.4(3) . 2_656 y
C11 Mo1 C11 174.3(5) . 2_656 y
C12 Mo1 N2 93.54(15) 2_656 . y
C12 Mo1 N2 178.5(3) . . y
C11 Mo1 N2 91.3(2) . . y
C11 Mo1 N2 92.8(2) 2_656 . y
C12 Mo1 N2 178.5(3) 2_656 2_656 y
C12 Mo1 N2 93.54(15) . 2_656 y
C11 Mo1 N2 92.8(2) . 2_656 y
C11 Mo1 N2 91.3(2) 2_656 2_656 y
N2 Mo1 N2 87.9(2) . 2_656 y
C5 N1 C1 116.4(4) . . ?
C9 N2 C8 114.9(4) . . ?
C9 N2 Mo1 122.9(3) . . ?
C8 N2 Mo1 122.1(3) . . ?
N1 C1 C2 124.1(4) . . ?
N1 C1 H1 117.9 . . ?
C2 C1 H1 117.9 . . ?
C1 C2 C3 118.8(4) . . ?
C1 C2 H2 120.6 . . ?
C3 C2 H2 120.6 . . ?
C4 C3 C2 117.1(4) . . ?
C4 C3 C6 121.3(5) . . ?
C2 C3 C6 121.5(4) . . ?
C5 C4 C3 118.2(5) . . ?
C5 C4 H4 120.9 . . ?
C3 C4 H4 120.9 . . ?
N1 C5 C4 125.2(4) . . ?
N1 C5 H5 117.4 . . ?
C4 C5 H5 117.4 . . ?
C7 C6 C10 116.4(3) . . ?
C7 C6 C3 122.7(4) . . ?
C10 C6 C3 120.9(4) . . ?
C8 C7 C6 120.1(3) . . ?
C8 C7 H7 120.0 . . ?
C6 C7 H7 120.0 . . ?
N2 C8 C7 124.2(4) . . ?
N2 C8 H8 117.9 . . ?
C7 C8 H8 117.9 . . ?
N2 C9 C10 124.4(4) . . ?
N2 C9 H9 117.8 . . ?
C10 C9 H9 117.8 . . ?
C9 C10 C6 120.0(3) . . ?
C9 C10 H10 120.0 . . ?
C6 C10 H10 120.0 . . ?
O1 C11 Mo1 173.5(7) . . ?
O2 C12 Mo1 177.1(5) . . ?
C14 C13 H13A 109.5 . . ?
C14 C13 H13B 109.5 . . ?
H13A C13 H13B 109.5 . . ?
C14 C13 H13C 109.5 . . ?
H13A C13 H13C 109.5 . . ?
H13B C13 H13C 109.5 . . ?
C14 C13 H13A 109.468(7) . 2_655 ?
H13A C13 H13A 141.1 . 2_655 ?
H13B C13 H13A 56.3 . 2_655 ?
H13C C13 H13A 56.3 . 2_655 ?
C14 C13 H13B 109.470(7) . 2_655 ?
H13A C13 H13B 56.3 . 2_655 ?
H13B C13 H13B 141.1 . 2_655 ?
H13C C13 H13B 56.3 . 2_655 ?
H13A C13 H13B 109.5 2_655 2_655 ?
C14 C13 H13C 109.470(14) . 2_655 ?
H13A C13 H13C 56.2 . 2_655 ?
H13B C13 H13C 56.3 . 2_655 ?
H13C C13 H13C 141.1 . 2_655 ?
H13A C13 H13C 109.5 2_655 2_655 ?
H13B C13 H13C 109.5 2_655 2_655 ?
C15 C14 C15 117.8(10) . 2_655 ?
C15 C14 C13 121.1(5) . . ?
C15 C14 C13 121.1(5) 2_655 . ?
C16 C15 C14 121.1(9) . . ?
C16 C15 H15 119.4 . . ?
C14 C15 H15 119.4 . . ?
C15 C16 C17 120.8(9) . . ?
C15 C16 H16 119.6 . . ?
C17 C16 H16 119.6 . . ?
C16 C17 C16 118.4(10) . 2_655 ?
C16 C17 H17 120.8 . . ?
C16 C17 H17 120.8 2_655 . ?
C23 C18 C19 122.2(7) . . ?
C23 C18 H18 118.9 . . ?
C19 C18 H18 118.9 . . ?
C20 C19 C18 119.0(7) . . ?
C20 C19 H19 120.5 . . ?
C18 C19 H19 120.5 . . ?
C19 C20 C21 120.6(7) . . ?
C19 C20 H20 119.7 . . ?
C21 C20 H20 119.7 . . ?
C20 C21 C22 121.1(9) . . ?
C20 C21 H21 119.5 . . ?
C22 C21 H21 119.5 . . ?
C21 C22 C23 116.3(6) . . ?
C21 C22 C24 121.7(7) . . ?
C23 C22 C24 121.8(7) . . ?
C18 C23 C22 120.7(7) . . ?
C18 C23 H23 119.7 . . ?
C22 C23 H23 119.7 . . ?
C22 C24 H24A 109.5 . . ?
C22 C24 H24B 109.5 . . ?
H24A C24 H24B 109.5 . . ?
C22 C24 H24C 109.5 . . ?
H24A C24 H24C 109.5 . . ?
H24B C24 H24C 109.5 . . ?
C26 C25 C31 126(2) . . ?
C26 C25 C30 115.1(16) . . ?
C31 C25 C30 118.4(18) . . ?
C27 C26 C25 121(2) . . ?
C27 C26 H26 119.3 . . ?
C25 C26 H26 119.2 . . ?
C26 C27 C28 125(2) . . ?
C26 C27 H27 117.6 . . ?
C28 C27 H27 117.8 . . ?
C29 C28 C27 115(2) . . ?
C29 C28 H28 122.5 . . ?
C27 C28 H28 122.5 . . ?
C30 C29 C28 126(3) . . ?
C30 C29 H29 116.9 . . ?
C28 C29 H29 116.9 . . ?
C29 C30 C25 117(2) . . ?
C29 C30 H30 121.3 . . ?
C25 C30 H30 121.4 . . ?
C25 C31 H31A 109.5 . . ?
C25 C31 H31B 109.4 . . ?
H31A C31 H31B 109.5 . . ?
C25 C31 H31C 109.5 . . ?
H31A C31 H31C 109.5 . . ?
H31B C31 H31C 109.5 . . ?

loop_
_geom_bond_atom_site_label_1
_geom_bond_atom_site_label_2
_geom_bond_distance
_geom_bond_site_symmetry_2
_geom_bond_publ_flag
Mo1 C12 1.945(6) 2_656 y
Mo1 C12 1.946(6) . y
Mo1 C11 2.046(4) . y
Mo1 C11 2.046(4) 2_656 y
Mo1 N2 2.284(5) . y
Mo1 N2 2.284(5) 2_656 y
N1 C5 1.326(6) . ?
N1 C1 1.339(8) . ?
N2 C9 1.350(6) . ?
N2 C8 1.355(6) . ?
C1 C2 1.373(7) . ?
C1 H1 0.9500 . ?
C2 C3 1.408(6) . ?
C2 H2 0.9500 . ?
C3 C4 1.408(6) . ?
C3 C6 1.484(6) . ?
C4 C5 1.371(8) . ?
C4 H4 0.9500 . ?
C5 H5 0.9500 . ?
C6 C7 1.390(6) . ?
C6 C10 1.393(5) . ?
C7 C8 1.378(6) . ?
C7 H7 0.9500 . ?
C8 H8 0.9500 . ?
C9 C10 1.375(6) . ?
C9 H9 0.9500 . ?
C10 H10 0.9500 . ?
C11 O1 1.139(5) . ?
C12 O2 1.148(7) . ?
C13 C14 1.490(12) . ?
C13 H13A 0.9800 . ?
C13 H13B 0.9800 . ?
C13 H13C 0.9800 . ?
C13 H13A 0.9800 2_655 ?
C13 H13B 0.9800 2_655 ?
C13 H13C 0.9800 2_655 ?
C14 C15 1.385(9) . ?
C14 C15 1.385(9) 2_655 ?
C15 C16 1.360(6) . ?
C15 H15 0.9500 . ?
C16 C17 1.381(9) . ?
C16 H16 0.9500 . ?
C17 H17 0.9500 . ?
C18 C23 1.335(11) . ?
C18 C19 1.375(9) . ?
C18 H18 0.9500 . ?
C19 C20 1.369(12) . ?
C19 H19 0.9500 . ?
C20 C21 1.378(11) . ?
C20 H20 0.9500 . ?
C21 C22 1.400(9) . ?
C21 H21 0.9500 . ?
C22 C23 1.433(10) . ?
C22 C24 1.488(10) . ?
C23 H23 0.9500 . ?
C24 H24A 0.9800 . ?
C24 H24B 0.9800 . ?
C24 H24C 0.9800 . ?
C25 C26 1.38(2) . ?
C25 C31 1.46(2) . ?
C25 C30 1.51(2) . ?
C26 C27 1.31(2) . ?
C26 H26 0.9500 . ?
C27 C28 1.38(2) . ?
C27 H27 0.9500 . ?
C28 C29 1.35(3) . ?
C28 H28 0.9500 . ?
C29 C30 1.31(2) . ?
C29 H29 0.9500 . ?
C30 H30 0.9500 . ?
C31 H31A 0.9800 . ?
C31 H31B 0.9800 . ?
C31 H31C 0.9800 . ?

loop_
_geom_hbond_atom_site_label_D
_geom_hbond_atom_site_label_H
_geom_hbond_atom_site_label_A
_geom_hbond_distance_DH
_geom_hbond_distance_HA
_geom_hbond_distance_DA
_geom_hbond_angle_DHA
_geom_hbond_site_symmetry_A
_geom_hbond_publ_flag
C2 H2 N1 0.95 2.53 3.374(6) 147.9 4 yes
C4 H4 O2 0.95 2.42 3.164(7) 135.3 2_646 yes

loop_
_geom_torsion_atom_site_label_1
_geom_torsion_atom_site_label_2
_geom_torsion_atom_site_label_3
_geom_torsion_atom_site_label_4
_geom_torsion
_geom_torsion_site_symmetry_1
_geom_torsion_site_symmetry_2
_geom_torsion_site_symmetry_3
_geom_torsion_site_symmetry_4
_geom_torsion_publ_flag
C5 N1 C1 C2 0.7(6) . . . . ?
N1 C1 C2 C3 -0.3(7) . . . . ?
C1 C2 C3 C4 -0.7(8) . . . . ?
C1 C2 C3 C6 -178.5(4) . . . . ?
C2 C3 C4 C5 1.1(9) . . . . ?
C6 C3 C4 C5 179.0(4) . . . . ?
C1 N1 C5 C4 -0.2(7) . . . . ?
C3 C4 C5 N1 -0.8(9) . . . . ?
C4 C3 C6 C7 -153.4(5) . . . . ?
C2 C3 C6 C7 24.4(6) . . . . ?
C4 C3 C6 C10 27.0(7) . . . . ?
C2 C3 C6 C10 -155.2(4) . . . . ?
C10 C6 C7 C8 -2.1(5) . . . . ?
C3 C6 C7 C8 178.3(4) . . . . ?
C9 N2 C8 C7 -0.1(6) . . . . ?
Mo1 N2 C8 C7 177.9(3) . . . . ?
C6 C7 C8 N2 1.8(6) . . . . ?
C8 N2 C9 C10 -1.2(6) . . . . ?
Mo1 N2 C9 C10 -179.2(3) . . . . ?
N2 C9 C10 C6 0.8(6) . . . . ?
C7 C6 C10 C9 0.9(5) . . . . ?
C3 C6 C10 C9 -179.4(4) . . . . ?
C15 C14 C15 C16 0.6(7) 2_655 . . . ?
C13 C14 C15 C16 -179.4(7) . . . . ?
C14 C15 C16 C17 -1.2(14) . . . . ?
C15 C16 C17 C16 0.6(7) . . . 2_655 ?
C23 C18 C19 C20 1.6(11) . . . . ?
C18 C19 C20 C21 -2.6(11) . . . . ?
C19 C20 C21 C22 3.5(12) . . . . ?
C20 C21 C22 C23 -3.2(11) . . . . ?
C20 C21 C22 C24 -179.1(7) . . . . ?
C19 C18 C23 C22 -1.5(13) . . . . ?
C21 C22 C23 C18 2.2(12) . . . . ?
C24 C22 C23 C18 178.1(7) . . . . ?
C31 C25 C26 C27 -179(3) . . . . ?
C30 C25 C26 C27 3(4) . . . . ?
C25 C26 C27 C28 -6(4) . . . . ?
C26 C27 C28 C29 6(4) . . . . ?
C27 C28 C29 C30 -5(5) . . . . ?
C28 C29 C30 C25 2(4) . . . . ?
C26 C25 C30 C29 -2(3) . . . . ?
C31 C25 C30 C29 -179(2) . . . . ?

loop_
_exptl_oxdiff_crystal_face_indexfrac_h
_exptl_oxdiff_crystal_face_indexfrac_k
_exptl_oxdiff_crystal_face_indexfrac_l
_exptl_oxdiff_crystal_face_x
_exptl_oxdiff_crystal_face_y
_exptl_oxdiff_crystal_face_z
1.0014 -0.0032 -0.9980 0.0621 0.0386 0.0033
-0.9984 -1.9988 0.0141 -0.0095 -0.0444 0.1330
-0.0005 0.9998 -0.0078 0.0036 -0.0003 -0.0665
0.9994 -0.0007 0.0016 0.0023 0.0450 -0.0000
-1.9969 -0.0011 -1.0027 0.0553 -0.0964 0.0033
1.9969 0.0011 1.0027 -0.0553 0.0964 -0.0033
-0.0020 0.0025 0.9996 -0.0598 0.0064 -0.0033
0.0020 -0.0025 -0.9996 0.0598 -0.0064 0.0033
-1.0034 0.0058 1.9977 -0.1219 -0.0322 -0.0066
-2.0008 0.0039 0.9965 -0.0643 -0.0836 -0.0032
